data_1555136
loop_
_publ_author_name
'Sun, Jing'
'Sun, Quan-Shun'
'Yan, Chao-Guo'

_publ_section_title
;
 Efficient synthesis of novel cyclic fused-phenothiazines via domino
 cyclization of 2-(benzo[b][1,4]thiazin-3-ylidene)acetate, aromatic
 aldehydes and cyclic 1,3-diketones
;
_journal_issue 20
_journal_name_full 'Organic Chemistry Frontiers'
_journal_page_first 3555
_journal_paper_doi 10.1039/C9QO00951E
_journal_volume 6
_journal_year 2019
_chemical_formula_moiety 'C27 H25 N O3 S'
_chemical_formula_sum 'C27 H25 N O3 S'
_chemical_formula_weight 443.54
_space_group_crystal_system triclinic
_space_group_IT_number 2
_space_group_name_Hall '-P 1'
_space_group_name_H-M_alt 'P -1'
_atom_sites_solution_hydrogens geom
_audit_creation_method SHELXL-2014/7
_audit_update_record
;
2018-12-07 deposited with the CCDC.	2019-08-30 downloaded from the CCDC.
;
_cell_angle_alpha 80.043(2)
_cell_angle_beta 83.223(2)
_cell_angle_gamma 82.438(2)
_cell_formula_units_Z 2
_cell_length_a 7.8518(6)
_cell_length_b 10.3592(7)
_cell_length_c 14.2099(11)
_cell_measurement_reflns_used 6127
_cell_measurement_temperature 296(2)
_cell_measurement_theta_max 27.44
_cell_measurement_theta_min 2.63
_cell_volume 1123.12(14)
_computing_cell_refinement 'Bruker SAINT'
_computing_data_collection 'Bruker APEX2'
_computing_data_reduction 'Bruker SAINT'
_computing_molecular_graphics 'Bruker SHELXTL'
_computing_publication_material 'Bruker SHELXTL'
_computing_structure_refinement 'SHELXL-2014/7 (Sheldrick, 2014)'
_computing_structure_solution 'SHELXS-97 (Sheldrick 2008)'
_diffrn_ambient_temperature 296(2)
_diffrn_measured_fraction_theta_full 0.994
_diffrn_measured_fraction_theta_max 0.991
_diffrn_measurement_device_type 'CCD area detector'
_diffrn_measurement_method 'phi and omega scans'
_diffrn_radiation_source 'fine-focus sealed tube'
_diffrn_radiation_type MoK\a
_diffrn_radiation_wavelength 0.71073
_diffrn_reflns_av_R_equivalents 0.0389
_diffrn_reflns_av_unetI/netI 0.0483
_diffrn_reflns_Laue_measured_fraction_full 0.994
_diffrn_reflns_Laue_measured_fraction_max 0.991
_diffrn_reflns_limit_h_max 9
_diffrn_reflns_limit_h_min -10
_diffrn_reflns_limit_k_max 13
_diffrn_reflns_limit_k_min -13
_diffrn_reflns_limit_l_max 18
_diffrn_reflns_limit_l_min -18
_diffrn_reflns_number 17449
_diffrn_reflns_point_group_measured_fraction_full 0.994
_diffrn_reflns_point_group_measured_fraction_max 0.991
_diffrn_reflns_theta_full 25.242
_diffrn_reflns_theta_max 27.560
_diffrn_reflns_theta_min 2.629
_exptl_absorpt_coefficient_mu 0.174
_exptl_absorpt_correction_T_max 0.966
_exptl_absorpt_correction_T_min 0.952
_exptl_absorpt_correction_type multi-scan
_exptl_absorpt_process_details sadabs
_exptl_crystal_colour yellow
_exptl_crystal_density_diffrn 1.312
_exptl_crystal_description block
_exptl_crystal_F_000 468
_exptl_crystal_size_max 0.280
_exptl_crystal_size_mid 0.240
_exptl_crystal_size_min 0.200
_refine_diff_density_max 0.222
_refine_diff_density_min -0.264
_refine_diff_density_rms 0.045
_refine_ls_extinction_method none
_refine_ls_goodness_of_fit_ref 1.018
_refine_ls_hydrogen_treatment constr
_refine_ls_matrix_type full
_refine_ls_number_parameters 303
_refine_ls_number_reflns 5141
_refine_ls_number_restraints 0
_refine_ls_restrained_S_all 1.018
_refine_ls_R_factor_all 0.0961
_refine_ls_R_factor_gt 0.0492
_refine_ls_shift/su_max 0.001
_refine_ls_shift/su_mean 0.000
_refine_ls_structure_factor_coef Fsqd
_refine_ls_weighting_details 'w=1/[\s^2^(Fo^2^)+(0.0591P)^2^+0.2134P] where P=(Fo^2^+2Fc^2^)/3'
_refine_ls_weighting_scheme calc
_refine_ls_wR_factor_gt 0.1100
_refine_ls_wR_factor_ref 0.1265
_reflns_Friedel_coverage 0.000
_reflns_number_gt 3391
_reflns_number_total 5141
_reflns_threshold_expression 'I > 2\s(I)'
_cod_data_source_file c9qo00951e2.cif
_cod_data_source_block 1c
_cod_database_code 1555136
_shelx_shelxl_version_number 2014/7
_shelx_space_group_comment
; 
The symmetry employed for this shelxl refinement is uniquely defined 
by the following loop, which should always be used as a source of 
symmetry information in preference to the above space-group names. 
They are only intended as comments. 
;
_shelx_estimated_absorpt_t_min 0.953
_shelx_estimated_absorpt_t_max 0.966

loop_
_space_group_symop_operation_xyz
'x, y, z'
'-x, -y, -z'

loop_
_atom_site_label
_atom_site_type_symbol
_atom_site_fract_x
_atom_site_fract_y
_atom_site_fract_z
_atom_site_U_iso_or_equiv
_atom_site_adp_type
_atom_site_occupancy
_atom_site_site_symmetry_order
_atom_site_calc_flag
_atom_site_refinement_flags_posn
_atom_site_refinement_flags_adp
_atom_site_refinement_flags_occupancy
_atom_site_disorder_assembly
_atom_site_disorder_group
C1 C 0.4737(2) 0.11721(17) 0.64327(11) 0.0423(4) Uani 1 1 d . . . . .
C2 C 0.5877(3) 0.0975(2) 0.56372(13) 0.0545(5) Uani 1 1 d . . . . .
H2 H 0.5519 0.1246 0.5026 0.065 Uiso 1 1 calc R U . . .
C3 C 0.7530(3) 0.0384(3) 0.57396(15) 0.0692(6) Uani 1 1 d . . . . .
H3 H 0.8276 0.0226 0.5203 0.083 Uiso 1 1 calc R U . . .
C4 C 0.8072(3) 0.0028(2) 0.66423(15) 0.0690(6) Uani 1 1 d . . . . .
H4 H 0.9188 -0.0377 0.6716 0.083 Uiso 1 1 calc R U . . .
C5 C 0.6969(2) 0.02692(19) 0.74426(13) 0.0512(5) Uani 1 1 d . . . . .
H5 H 0.7365 0.0055 0.8048 0.061 Uiso 1 1 calc R U . . .
C6 C 0.5286(2) 0.08249(16) 0.73509(11) 0.0391(4) Uani 1 1 d . . . . .
C7 C 0.1697(2) 0.21585(17) 0.73667(11) 0.0402(4) Uani 1 1 d . . . . .
C8 C 0.2558(2) 0.17157(16) 0.81962(11) 0.0363(4) Uani 1 1 d . . . . .
C9 C 0.1712(2) 0.20306(15) 0.90719(10) 0.0345(4) Uani 1 1 d . . . . .
C10 C 0.2739(2) 0.17897(17) 0.99187(11) 0.0370(4) Uani 1 1 d . . . . .
C11 C 0.3939(3) 0.2840(2) 1.09848(14) 0.0627(6) Uani 1 1 d . . . . .
H11A H 0.3365 0.2477 1.1589 0.094 Uiso 1 1 calc R U . . .
H11B H 0.4195 0.3711 1.1015 0.094 Uiso 1 1 calc R U . . .
H11C H 0.4992 0.2289 1.0851 0.094 Uiso 1 1 calc R U . . .
C12 C -0.0933(2) 0.15510(17) 1.08208(12) 0.0424(4) Uani 1 1 d . . . . .
H12 H -0.0544 0.0731 1.0643 0.051 Uiso 1 1 calc R U . . .
C13 C -0.1587(2) 0.16281(19) 1.17564(12) 0.0467(5) Uani 1 1 d . . . . .
H13 H -0.1644 0.0856 1.2198 0.056 Uiso 1 1 calc R U . . .
C14 C -0.2159(2) 0.2826(2) 1.20516(12) 0.0466(5) Uani 1 1 d . . . . .
C15 C -0.2859(3) 0.2885(3) 1.30801(14) 0.0774(7) Uani 1 1 d . . . . .
H15A H -0.3957 0.2544 1.3205 0.116 Uiso 1 1 calc R U . . .
H15B H -0.2997 0.3783 1.3189 0.116 Uiso 1 1 calc R U . . .
H15C H -0.2069 0.2364 1.3501 0.116 Uiso 1 1 calc R U . . .
C16 C -0.2087(2) 0.39533(19) 1.13702(13) 0.0468(4) Uani 1 1 d . . . . .
H16 H -0.2468 0.4772 1.1550 0.056 Uiso 1 1 calc R U . . .
C17 C -0.1459(2) 0.38836(17) 1.04276(12) 0.0407(4) Uani 1 1 d . . . . .
H17 H -0.1448 0.4653 0.9980 0.049 Uiso 1 1 calc R U . . .
C18 C -0.0848(2) 0.26830(16) 1.01413(11) 0.0344(4) Uani 1 1 d . . . . .
C19 C -0.0008(2) 0.25735(16) 0.91506(11) 0.0345(4) Uani 1 1 d . . . . .
C20 C -0.0863(2) 0.29709(17) 0.83132(11) 0.0382(4) Uani 1 1 d . . . . .
C21 C 0.0054(2) 0.28310(17) 0.74142(11) 0.0400(4) Uani 1 1 d . . . . .
C22 C -0.0797(2) 0.3356(2) 0.65004(12) 0.0510(5) Uani 1 1 d . . . . .
H22A H -0.1313 0.2648 0.6316 0.061 Uiso 1 1 calc R U . . .
H22B H 0.0085 0.3625 0.5993 0.061 Uiso 1 1 calc R U . . .
C23 C -0.2179(2) 0.45163(19) 0.65805(12) 0.0474(5) Uani 1 1 d . . . . .
C24 C -0.3098(3) 0.4827(2) 0.56579(14) 0.0659(6) Uani 1 1 d . . . . .
H24A H -0.3980 0.5555 0.5703 0.099 Uiso 1 1 calc R U . . .
H24B H -0.3613 0.4068 0.5577 0.099 Uiso 1 1 calc R U . . .
H24C H -0.2277 0.5052 0.5117 0.099 Uiso 1 1 calc R U . . .
C25 C -0.1393(3) 0.5723(2) 0.67192(16) 0.0679(6) Uani 1 1 d . . . . .
H25A H -0.0852 0.5537 0.7307 0.102 Uiso 1 1 calc R U . . .
H25B H -0.2283 0.6449 0.6748 0.102 Uiso 1 1 calc R U . . .
H25C H -0.0547 0.5946 0.6191 0.102 Uiso 1 1 calc R U . . .
C26 C -0.3472(2) 0.4098(2) 0.74290(13) 0.0502(5) Uani 1 1 d . . . . .
H26A H -0.4226 0.4876 0.7568 0.060 Uiso 1 1 calc R U . . .
H26B H -0.4181 0.3508 0.7237 0.060 Uiso 1 1 calc R U . . .
C27 C -0.2733(2) 0.3426(2) 0.83389(12) 0.0482(5) Uani 1 1 d . . . . .
N1 N 0.41799(19) 0.10198(15) 0.81690(9) 0.0459(4) Uani 1 1 d . . . . .
H1 H 0.4547 0.0670 0.8713 0.055 Uiso 1 1 calc R U . . .
O1 O 0.34382(19) 0.07320(13) 1.02464(9) 0.0600(4) Uani 1 1 d . . . . .
O2 O 0.28309(15) 0.29007(12) 1.02334(8) 0.0452(3) Uani 1 1 d . . . . .
O3 O -0.37084(18) 0.3216(2) 0.90607(10) 0.0900(6) Uani 1 1 d . . . . .
S1 S 0.2535(7) 0.1667(6) 0.6261(3) 0.0456(15) Uani 0.43(3) 1 d . . P A 1
S1' S 0.2684(10) 0.1913(13) 0.6208(4) 0.0906(14) Uani 0.57(3) 1 d . . P A 2

loop_
_atom_site_aniso_label
_atom_site_aniso_U_11
_atom_site_aniso_U_22
_atom_site_aniso_U_33
_atom_site_aniso_U_23
_atom_site_aniso_U_13
_atom_site_aniso_U_12
C1 0.0463(10) 0.0461(10) 0.0328(9) -0.0061(7) -0.0024(7) -0.0009(8)
C2 0.0517(12) 0.0767(14) 0.0344(9) -0.0122(9) 0.0002(8) -0.0043(10)
C3 0.0531(13) 0.1078(18) 0.0448(11) -0.0248(12) 0.0055(10) 0.0058(12)
C4 0.0465(12) 0.1010(18) 0.0551(12) -0.0193(12) -0.0015(10) 0.0131(12)
C5 0.0480(11) 0.0616(12) 0.0405(10) -0.0074(9) -0.0053(8) 0.0060(9)
C6 0.0430(10) 0.0392(9) 0.0327(8) -0.0040(7) -0.0007(7) -0.0008(8)
C7 0.0430(10) 0.0491(10) 0.0258(8) -0.0032(7) -0.0032(7) 0.0009(8)
C8 0.0382(9) 0.0387(9) 0.0292(8) -0.0004(7) -0.0030(7) -0.0008(7)
C9 0.0395(9) 0.0363(9) 0.0256(7) 0.0002(6) -0.0035(7) -0.0033(7)
C10 0.0344(9) 0.0470(10) 0.0254(7) -0.0024(7) 0.0001(7) 0.0034(8)
C11 0.0644(14) 0.0814(15) 0.0494(11) -0.0144(10) -0.0220(10) -0.0145(11)
C12 0.0459(10) 0.0428(10) 0.0362(9) -0.0026(7) -0.0016(7) -0.0041(8)
C13 0.0455(10) 0.0570(12) 0.0326(9) 0.0074(8) -0.0038(8) -0.0073(9)
C14 0.0347(10) 0.0728(13) 0.0312(8) -0.0088(9) -0.0011(7) -0.0033(9)
C15 0.0687(15) 0.118(2) 0.0388(11) -0.0136(12) 0.0048(10) 0.0055(14)
C16 0.0394(10) 0.0539(11) 0.0483(10) -0.0177(9) -0.0010(8) -0.0001(8)
C17 0.0361(9) 0.0437(10) 0.0394(9) -0.0003(7) -0.0021(7) -0.0032(8)
C18 0.0312(8) 0.0419(9) 0.0291(8) -0.0016(7) -0.0030(6) -0.0056(7)
C19 0.0360(9) 0.0376(9) 0.0282(8) -0.0007(6) -0.0027(7) -0.0048(7)
C20 0.0362(9) 0.0469(10) 0.0304(8) -0.0015(7) -0.0047(7) -0.0050(8)
C21 0.0402(10) 0.0495(10) 0.0289(8) -0.0010(7) -0.0064(7) -0.0042(8)
C22 0.0472(11) 0.0710(13) 0.0315(9) -0.0035(8) -0.0095(8) 0.0042(10)
C23 0.0437(10) 0.0591(12) 0.0366(9) 0.0010(8) -0.0100(8) -0.0020(9)
C24 0.0571(13) 0.0899(16) 0.0440(11) 0.0041(10) -0.0186(9) 0.0092(11)
C25 0.0710(15) 0.0660(14) 0.0640(13) 0.0037(11) -0.0095(11) -0.0139(12)
C26 0.0378(10) 0.0649(12) 0.0457(10) -0.0011(9) -0.0112(8) -0.0014(9)
C27 0.0380(10) 0.0706(13) 0.0354(9) -0.0056(9) -0.0038(8) -0.0081(9)
N1 0.0462(9) 0.0585(9) 0.0261(7) -0.0010(6) -0.0038(6) 0.0124(7)
O1 0.0797(10) 0.0563(8) 0.0396(7) -0.0078(6) -0.0212(7) 0.0231(7)
O2 0.0445(7) 0.0493(7) 0.0441(7) -0.0072(6) -0.0145(5) -0.0058(6)
O3 0.0387(8) 0.1780(19) 0.0422(8) 0.0042(9) -0.0007(7) -0.0035(10)
S1 0.0446(15) 0.071(3) 0.0222(12) -0.0187(11) -0.0078(9) 0.0064(14)
S1' 0.0697(19) 0.153(3) 0.0291(9) -0.0014(18) -0.0039(11) 0.0431(18)

loop_
_atom_type_symbol
_atom_type_description
_atom_type_scat_dispersion_real
_atom_type_scat_dispersion_imag
_atom_type_scat_source
C C 0.0033 0.0016 'International Tables Vol C Tables 4.2.6.8 and 6.1.1.4'
H H 0.0000 0.0000 'International Tables Vol C Tables 4.2.6.8 and 6.1.1.4'
N N 0.0061 0.0033 'International Tables Vol C Tables 4.2.6.8 and 6.1.1.4'
O O 0.0106 0.0060 'International Tables Vol C Tables 4.2.6.8 and 6.1.1.4'
S S 0.1246 0.1234 'International Tables Vol C Tables 4.2.6.8 and 6.1.1.4'

loop_
_geom_angle_atom_site_label_1
_geom_angle_atom_site_label_2
_geom_angle_atom_site_label_3
_geom_angle
C2 C1 C6 119.99(17)
C2 C1 S1' 116.3(2)
C6 C1 S1' 123.7(2)
C2 C1 S1 118.18(19)
C6 C1 S1 121.3(2)
C3 C2 C1 120.77(17)
C3 C2 H2 119.6
C1 C2 H2 119.6
C4 C3 C2 119.41(18)
C4 C3 H3 120.3
C2 C3 H3 120.3
C3 C4 C5 120.5(2)
C3 C4 H4 119.8
C5 C4 H4 119.8
C6 C5 C4 120.64(18)
C6 C5 H5 119.7
C4 C5 H5 119.7
C5 C6 N1 119.72(15)
C5 C6 C1 118.63(16)
N1 C6 C1 121.65(15)
C21 C7 C8 121.28(15)
C21 C7 S1 117.2(2)
C8 C7 S1 120.9(2)
C21 C7 S1' 117.01(19)
C8 C7 S1' 121.7(2)
N1 C8 C7 122.30(14)
N1 C8 C9 120.25(14)
C7 C8 C9 117.44(15)
C19 C9 C8 121.74(14)
C19 C9 C10 120.62(13)
C8 C9 C10 117.62(14)
O1 C10 O2 124.61(15)
O1 C10 C9 124.47(16)
O2 C10 C9 110.87(14)
O2 C11 H11A 109.5
O2 C11 H11B 109.5
H11A C11 H11B 109.5
O2 C11 H11C 109.5
H11A C11 H11C 109.5
H11B C11 H11C 109.5
C13 C12 C18 120.71(17)
C13 C12 H12 119.6
C18 C12 H12 119.6
C12 C13 C14 121.47(16)
C12 C13 H13 119.3
C14 C13 H13 119.3
C13 C14 C16 117.70(16)
C13 C14 C15 120.46(18)
C16 C14 C15 121.83(19)
C14 C15 H15A 109.5
C14 C15 H15B 109.5
H15A C15 H15B 109.5
C14 C15 H15C 109.5
H15A C15 H15C 109.5
H15B C15 H15C 109.5
C17 C16 C14 121.22(17)
C17 C16 H16 119.4
C14 C16 H16 119.4
C16 C17 C18 120.81(16)
C16 C17 H17 119.6
C18 C17 H17 119.6
C17 C18 C12 118.06(15)
C17 C18 C19 122.51(14)
C12 C18 C19 119.32(15)
C9 C19 C20 119.14(14)
C9 C19 C18 117.02(13)
C20 C19 C18 123.83(14)
C19 C20 C21 119.18(15)
C19 C20 C27 122.62(14)
C21 C20 C27 117.99(14)
C7 C21 C20 120.17(14)
C7 C21 C22 119.84(15)
C20 C21 C22 119.91(15)
C21 C22 C23 114.28(15)
C21 C22 H22A 108.7
C23 C22 H22A 108.7
C21 C22 H22B 108.7
C23 C22 H22B 108.7
H22A C22 H22B 107.6
C25 C23 C22 110.93(17)
C25 C23 C26 110.88(16)
C22 C23 C26 107.41(15)
C25 C23 C24 109.53(17)
C22 C23 C24 108.82(15)
C26 C23 C24 109.20(15)
C23 C24 H24A 109.5
C23 C24 H24B 109.5
H24A C24 H24B 109.5
C23 C24 H24C 109.5
H24A C24 H24C 109.5
H24B C24 H24C 109.5
C23 C25 H25A 109.5
C23 C25 H25B 109.5
H25A C25 H25B 109.5
C23 C25 H25C 109.5
H25A C25 H25C 109.5
H25B C25 H25C 109.5
C27 C26 C23 116.45(15)
C27 C26 H26A 108.2
C23 C26 H26A 108.2
C27 C26 H26B 108.2
C23 C26 H26B 108.2
H26A C26 H26B 107.3
O3 C27 C20 122.21(16)
O3 C27 C26 118.53(16)
C20 C27 C26 119.16(15)
C8 N1 C6 126.69(13)
C8 N1 H1 116.7
C6 N1 H1 116.7
C10 O2 C11 116.92(14)
C7 S1 C1 102.4(2)
C1 S1' C7 103.2(2)

loop_
_geom_bond_atom_site_label_1
_geom_bond_atom_site_label_2
_geom_bond_distance
C1 C2 1.383(2)
C1 C6 1.395(2)
C1 S1' 1.733(5)
C1 S1 1.770(6)
C2 C3 1.373(3)
C2 H2 0.9300
C3 C4 1.373(3)
C3 H3 0.9300
C4 C5 1.383(3)
C4 H4 0.9300
C5 C6 1.382(2)
C5 H5 0.9300
C6 N1 1.394(2)
C7 C21 1.383(2)
C7 C8 1.406(2)
C7 S1 1.762(4)
C7 S1' 1.780(5)
C8 N1 1.378(2)
C8 C9 1.409(2)
C9 C19 1.393(2)
C9 C10 1.494(2)
C10 O1 1.2018(19)
C10 O2 1.318(2)
C11 O2 1.443(2)
C11 H11A 0.9600
C11 H11B 0.9600
C11 H11C 0.9600
C12 C13 1.379(2)
C12 C18 1.388(2)
C12 H12 0.9300
C13 C14 1.381(3)
C13 H13 0.9300
C14 C16 1.385(3)
C14 C15 1.508(2)
C15 H15A 0.9600
C15 H15B 0.9600
C15 H15C 0.9600
C16 C17 1.382(2)
C16 H16 0.9300
C17 C18 1.384(2)
C17 H17 0.9300
C18 C19 1.499(2)
C19 C20 1.408(2)
C20 C21 1.411(2)
C20 C27 1.480(2)
C21 C22 1.515(2)
C22 C23 1.519(3)
C22 H22A 0.9700
C22 H22B 0.9700
C23 C25 1.516(3)
C23 C26 1.523(2)
C23 C24 1.536(2)
C24 H24A 0.9600
C24 H24B 0.9600
C24 H24C 0.9600
C25 H25A 0.9600
C25 H25B 0.9600
C25 H25C 0.9600
C26 C27 1.501(2)
C26 H26A 0.9700
C26 H26B 0.9700
C27 O3 1.211(2)
N1 H1 0.8600

loop_
_geom_hbond_atom_site_label_D
_geom_hbond_atom_site_label_H
_geom_hbond_atom_site_label_A
_geom_hbond_distance_DH
_geom_hbond_distance_HA
_geom_hbond_distance_DA
_geom_hbond_angle_DHA
_geom_hbond_site_symmetry_A
N1 H1 O1 0.86 2.26 2.9117(18) 132.8 .
N1 H1 O1 0.86 2.45 3.2478(19) 154.6 2_657
